data_4032348
loop_
_publ_author_name
'Chan, Chieh-Kai'
'Chen, Yu-Hsin'
'Tsai, Yu-Lin'
'Chang, Meng-Yang'

_publ_section_title
;
 Synthesis of Substituted 1,6-Diarylnaphthalenes via a Tandem Claisen
 Rearrangement and Ene Reaction Protocol.
;
_journal_issue 6
_journal_name_full 'The Journal of organic chemistry'
_journal_page_first 3317
_journal_page_last 3326
_journal_paper_doi 10.1021/acs.joc.7b00108
_journal_volume 82
_journal_year 2017
_chemical_formula_sum 'C31 H26 O2'
_chemical_formula_weight 430.52
_space_group_crystal_system monoclinic
_space_group_IT_number 15
_space_group_name_Hall '-C 2yc'
_space_group_name_H-M_alt 'C 1 2/c 1'
_symmetry_space_group_name_Hall '-C 2yc'
_symmetry_space_group_name_H-M 'C 1 2/c 1'
_atom_sites_solution_hydrogens geom
_audit_creation_method SHELXL-2014/6
_cell_angle_alpha 90
_cell_angle_beta 101.801(3)
_cell_angle_gamma 90
_cell_formula_units_Z 8
_cell_length_a 16.4015(13)
_cell_length_b 10.9309(10)
_cell_length_c 25.431(2)
_cell_measurement_reflns_used 8511
_cell_measurement_temperature 100(2)
_cell_measurement_theta_max 26.3437
_cell_measurement_theta_min 2.2540
_cell_volume 4463.0(6)
_computing_cell_refinement 'SAINT V8.34A (Bruker AXS Inc., 2013)'
_computing_data_collection 'Bruker APEX2'
_computing_data_reduction 'SAINT V8.34A (Bruker AXS Inc., 2013)'
_computing_molecular_graphics 'Bruker SHELXTL'
_computing_publication_material 'Bruker SHELXTL'
_computing_structure_refinement 'SHELXL-2014/6 (Sheldrick, 2014)'
_diffrn_ambient_temperature 100(2)
_diffrn_detector_area_resol_mean 8.3333
_diffrn_measured_fraction_theta_full 0.998
_diffrn_measured_fraction_theta_max 0.998
_diffrn_measurement_device_type 'Bruker APEX-II CCD'
_diffrn_measurement_method '\f and \w scans'
_diffrn_radiation_type MoK\a
_diffrn_radiation_wavelength 0.71073
_diffrn_reflns_av_R_equivalents 0.0278
_diffrn_reflns_av_unetI/netI 0.0276
_diffrn_reflns_Laue_measured_fraction_full 0.998
_diffrn_reflns_Laue_measured_fraction_max 0.998
_diffrn_reflns_limit_h_max 20
_diffrn_reflns_limit_h_min -16
_diffrn_reflns_limit_k_max 13
_diffrn_reflns_limit_k_min -12
_diffrn_reflns_limit_l_max 27
_diffrn_reflns_limit_l_min -31
_diffrn_reflns_number 15758
_diffrn_reflns_point_group_measured_fraction_full 0.998
_diffrn_reflns_point_group_measured_fraction_max 0.998
_diffrn_reflns_theta_full 25.242
_diffrn_reflns_theta_max 26.356
_diffrn_reflns_theta_min 1.636
_exptl_absorpt_coefficient_mu 0.078
_exptl_absorpt_correction_T_max 0.9485
_exptl_absorpt_correction_T_min 0.8983
_exptl_absorpt_correction_type multi-scan
_exptl_absorpt_process_details 'SADABS V2014/4 (Bruker AXS Inc.)'
_exptl_crystal_colour Colorless
_exptl_crystal_density_diffrn 1.281
_exptl_crystal_density_meas ?
_exptl_crystal_density_method 'not measured'
_exptl_crystal_description Tabullar
_exptl_crystal_F_000 1824
_exptl_crystal_size_max 0.25
_exptl_crystal_size_mid 0.20
_exptl_crystal_size_min 0.10
_refine_diff_density_max 0.281
_refine_diff_density_min -0.238
_refine_diff_density_rms 0.040
_refine_ls_extinction_method none
_refine_ls_goodness_of_fit_ref 1.046
_refine_ls_hydrogen_treatment constr
_refine_ls_matrix_type full
_refine_ls_number_parameters 301
_refine_ls_number_reflns 4550
_refine_ls_number_restraints 0
_refine_ls_restrained_S_all 1.046
_refine_ls_R_factor_all 0.0445
_refine_ls_R_factor_gt 0.0389
_refine_ls_shift/su_max 0.003
_refine_ls_shift/su_mean 0.000
_refine_ls_structure_factor_coef Fsqd
_refine_ls_weighting_details 'w=1/[\s^2^(Fo^2^)+(0.0491P)^2^+3.4043P] where P=(Fo^2^+2Fc^2^)/3'
_refine_ls_weighting_scheme calc
_refine_ls_wR_factor_gt 0.1009
_refine_ls_wR_factor_ref 0.1048
_reflns_Friedel_coverage 0.000
_reflns_number_gt 3985
_reflns_number_total 4550
_reflns_threshold_expression 'I > 2\s(I)'
_cod_data_source_file jo7b00108_si_013.cif
_cod_data_source_block 161047LT_0m
_cod_depositor_comments
;
The following automatic conversions were performed:

'_exptl_crystal_density_meas' value 'not measured' was changed to '?'
- the value is perceived as not measured.

Automatic conversion script
Id: cif_fix_values 4973 2017-02-22 13:04:09Z antanas 

 Adding full bibliography for 4032345--4032349.cif.
;
_cod_original_cell_volume 4463.0(7)
_cod_database_code 4032348
_shelx_space_group_comment
;
The symmetry employed for this shelxl refinement is uniquely defined
by the following loop, which should always be used as a source of
symmetry information in preference to the above space-group names.
They are only intended as comments.
;
_shelxl_version_number 2014/6

loop_
_space_group_symop_operation_xyz
'x, y, z'
'-x, y, -z+1/2'
'x+1/2, y+1/2, z'
'-x+1/2, y+1/2, -z+1/2'
'-x, -y, -z'
'x, -y, z-1/2'
'-x+1/2, -y+1/2, -z'
'x+1/2, -y+1/2, z-1/2'

loop_
_atom_site_label
_atom_site_type_symbol
_atom_site_fract_x
_atom_site_fract_y
_atom_site_fract_z
_atom_site_U_iso_or_equiv
_atom_site_adp_type
_atom_site_occupancy
_atom_site_site_symmetry_order
_atom_site_calc_flag
_atom_site_refinement_flags_posn
_atom_site_refinement_flags_adp
O1 O 0.40599(5) 0.21301(8) 0.62242(3) 0.0193(2) Uani 1 1 d . .
O2 O 0.54704(5) 0.33259(8) 0.66679(4) 0.0225(2) Uani 1 1 d . .
C1 C -0.27180(8) 0.01752(12) 0.43601(5) 0.0234(3) Uani 1 1 d . .
H1 H -0.3196 -0.0221 0.4157 0.028 Uiso 1 1 calc R U
C2 C -0.23938(8) 0.11966(13) 0.41577(6) 0.0274(3) Uani 1 1 d . .
H26 H -0.2652 0.1506 0.3815 0.033 Uiso 1 1 calc R U
C3 C -0.16942(8) 0.17727(13) 0.44517(6) 0.0255(3) Uani 1 1 d . .
H3 H -0.1479 0.2478 0.4309 0.031 Uiso 1 1 calc R U
C4 C -0.12995(7) 0.13303(11) 0.49569(5) 0.0180(3) Uani 1 1 d . .
C5 C -0.05401(7) 0.19417(12) 0.52620(5) 0.0176(3) Uani 1 1 d . .
C6 C -0.04677(8) 0.32140(12) 0.52573(5) 0.0190(3) Uani 1 1 d . .
H6 H -0.0920 0.3692 0.5072 0.023 Uiso 1 1 calc R U
C7 C 0.02554(8) 0.37912(12) 0.55192(5) 0.0183(3) Uani 1 1 d . .
H7 H 0.0291 0.4658 0.5506 0.022 Uiso 1 1 calc R U
C8 C 0.09357(7) 0.31235(11) 0.58032(5) 0.0166(3) Uani 1 1 d . .
C9 C 0.17084(7) 0.37684(11) 0.60692(5) 0.0164(3) Uani 1 1 d . .
C10 C 0.24806(7) 0.32207(11) 0.61385(5) 0.0167(3) Uani 1 1 d . .
H8 H 0.2519 0.2398 0.6025 0.020 Uiso 1 1 calc R U
C11 C 0.32218(7) 0.38573(11) 0.63757(5) 0.0158(3) Uani 1 1 d . .
C12 C 0.31707(7) 0.50877(11) 0.65564(5) 0.0159(3) Uani 1 1 d . .
C13 C 0.39219(7) 0.57346(11) 0.67776(5) 0.0163(3) Uani 1 1 d . .
C14 C 0.39035(7) 0.70348(11) 0.69525(5) 0.0163(3) Uani 1 1 d . .
C15 C 0.43431(7) 0.79211(12) 0.67277(5) 0.0178(3) Uani 1 1 d . .
H16 H 0.4671 0.7684 0.6477 0.021 Uiso 1 1 calc R U
C16 C 0.43045(8) 0.91487(12) 0.68667(5) 0.0192(3) Uani 1 1 d . .
H17 H 0.4604 0.9739 0.6708 0.023 Uiso 1 1 calc R U
C17 C 0.38332(8) 0.95265(12) 0.72355(5) 0.0192(3) Uani 1 1 d . .
C18 C 0.37818(9) 1.08611(12) 0.73780(6) 0.0272(3) Uani 1 1 d . .
H18 H 0.4173 1.1333 0.7214 0.041 Uiso 1 1 calc R U
H2 H 0.3925 1.0957 0.7769 0.041 Uiso 1 1 calc R U
H19 H 0.3214 1.1160 0.7243 0.041 Uiso 1 1 calc R U
C19 C -0.16329(8) 0.03015(12) 0.51569(5) 0.0214(3) Uani 1 1 d . .
H4 H -0.1375 -0.0015 0.5498 0.026 Uiso 1 1 calc R U
C20 C -0.23386(8) -0.02684(12) 0.48634(5) 0.0242(3) Uani 1 1 d . .
H5 H -0.2563 -0.0964 0.5007 0.029 Uiso 1 1 calc R U
C21 C 0.01340(8) 0.12708(12) 0.55497(5) 0.0182(3) Uani 1 1 d . .
H25 H 0.0096 0.0405 0.5564 0.022 Uiso 1 1 calc R U
C22 C 0.08562(7) 0.18487(11) 0.58149(5) 0.0175(3) Uani 1 1 d . .
H24 H 0.1303 0.1371 0.6007 0.021 Uiso 1 1 calc R U
C23 C 0.16663(8) 0.49999(11) 0.62440(5) 0.0178(3) Uani 1 1 d . .
H23 H 0.1140 0.5392 0.6199 0.021 Uiso 1 1 calc R U
C24 C 0.23674(7) 0.56290(11) 0.64755(5) 0.0170(3) Uani 1 1 d . .
H22 H 0.2316 0.6451 0.6585 0.020 Uiso 1 1 calc R U
C25 C 0.40171(8) 0.33092(11) 0.64140(5) 0.0171(3) Uani 1 1 d . .
C26 C 0.43530(9) 0.20898(13) 0.57293(5) 0.0252(3) Uani 1 1 d . .
H9 H 0.3984 0.2579 0.5457 0.038 Uiso 1 1 calc R U
H11 H 0.4356 0.1241 0.5606 0.038 Uiso 1 1 calc R U
H10 H 0.4919 0.2423 0.5787 0.038 Uiso 1 1 calc R U
C27 C 0.47348(7) 0.39403(12) 0.66389(5) 0.0177(3) Uani 1 1 d . .
C28 C 0.62138(8) 0.38893(13) 0.69594(6) 0.0242(3) Uani 1 1 d . .
H14 H 0.6318 0.4648 0.6778 0.036 Uiso 1 1 calc R U
H12 H 0.6685 0.3330 0.6974 0.036 Uiso 1 1 calc R U
H13 H 0.6147 0.4076 0.7325 0.036 Uiso 1 1 calc R U
C29 C 0.46801(8) 0.51580(12) 0.68134(5) 0.0178(3) Uani 1 1 d . .
H21 H 0.5177 0.5591 0.6959 0.021 Uiso 1 1 calc R U
C30 C 0.34519(7) 0.74079(12) 0.73337(5) 0.0182(3) Uani 1 1 d . .
H15 H 0.3166 0.6816 0.7501 0.022 Uiso 1 1 calc R U
C31 C 0.34160(7) 0.86362(12) 0.74709(5) 0.0191(3) Uani 1 1 d . .
H20 H 0.3102 0.8872 0.7729 0.023 Uiso 1 1 calc R U

loop_
_atom_site_aniso_label
_atom_site_aniso_U_11
_atom_site_aniso_U_22
_atom_site_aniso_U_33
_atom_site_aniso_U_23
_atom_site_aniso_U_13
_atom_site_aniso_U_12
O1 0.0208(4) 0.0151(4) 0.0229(4) -0.0013(3) 0.0067(4) 0.0022(3)
O2 0.0147(4) 0.0216(5) 0.0296(5) -0.0040(4) 0.0006(4) 0.0042(4)
C1 0.0173(6) 0.0246(7) 0.0272(7) -0.0035(6) 0.0015(5) -0.0025(5)
C2 0.0228(7) 0.0298(8) 0.0259(7) 0.0065(6) -0.0037(5) -0.0017(6)
C3 0.0214(6) 0.0247(7) 0.0277(7) 0.0084(6) -0.0010(5) -0.0040(5)
C4 0.0165(6) 0.0182(6) 0.0195(6) -0.0014(5) 0.0038(5) 0.0019(5)
C5 0.0170(6) 0.0212(7) 0.0151(6) 0.0001(5) 0.0044(5) 0.0003(5)
C6 0.0177(6) 0.0198(6) 0.0185(6) 0.0021(5) 0.0018(5) 0.0034(5)
C7 0.0196(6) 0.0161(6) 0.0192(6) 0.0006(5) 0.0040(5) 0.0015(5)
C8 0.0166(6) 0.0195(6) 0.0142(5) -0.0005(5) 0.0047(5) 0.0004(5)
C9 0.0180(6) 0.0175(6) 0.0136(5) 0.0014(5) 0.0032(5) -0.0002(5)
C10 0.0195(6) 0.0146(6) 0.0162(6) 0.0008(5) 0.0042(5) 0.0009(5)
C11 0.0179(6) 0.0164(6) 0.0133(5) 0.0030(5) 0.0036(5) 0.0011(5)
C12 0.0175(6) 0.0168(6) 0.0135(5) 0.0019(5) 0.0036(5) 0.0012(5)
C13 0.0184(6) 0.0173(6) 0.0133(5) 0.0014(5) 0.0034(5) 0.0006(5)
C14 0.0130(5) 0.0177(6) 0.0163(6) -0.0008(5) -0.0015(4) 0.0010(5)
C15 0.0145(6) 0.0215(6) 0.0172(6) -0.0014(5) 0.0028(5) 0.0004(5)
C16 0.0179(6) 0.0192(6) 0.0196(6) 0.0007(5) 0.0014(5) -0.0027(5)
C17 0.0179(6) 0.0189(6) 0.0189(6) -0.0027(5) -0.0009(5) 0.0009(5)
C18 0.0331(7) 0.0196(7) 0.0300(7) -0.0032(6) 0.0092(6) 0.0001(6)
C19 0.0239(6) 0.0218(7) 0.0184(6) 0.0013(5) 0.0039(5) 0.0003(5)
C20 0.0247(7) 0.0214(7) 0.0266(7) 0.0023(5) 0.0056(5) -0.0045(5)
C21 0.0216(6) 0.0161(6) 0.0171(6) 0.0003(5) 0.0048(5) 0.0002(5)
C22 0.0168(6) 0.0188(6) 0.0166(6) 0.0012(5) 0.0027(5) 0.0034(5)
C23 0.0165(6) 0.0185(6) 0.0184(6) 0.0011(5) 0.0034(5) 0.0032(5)
C24 0.0197(6) 0.0151(6) 0.0164(6) 0.0002(5) 0.0039(5) 0.0023(5)
C25 0.0205(6) 0.0142(6) 0.0168(6) 0.0011(5) 0.0046(5) 0.0025(5)
C26 0.0286(7) 0.0234(7) 0.0259(7) -0.0048(6) 0.0112(6) -0.0001(6)
C27 0.0162(6) 0.0195(6) 0.0176(6) 0.0023(5) 0.0041(5) 0.0047(5)
C28 0.0156(6) 0.0250(7) 0.0299(7) -0.0042(6) -0.0003(5) 0.0030(5)
C29 0.0164(6) 0.0193(6) 0.0171(6) 0.0005(5) 0.0020(5) -0.0009(5)
C30 0.0162(6) 0.0191(6) 0.0187(6) 0.0000(5) 0.0021(5) -0.0015(5)
C31 0.0161(6) 0.0233(7) 0.0176(6) -0.0035(5) 0.0029(5) 0.0013(5)

loop_
_atom_type_symbol
_atom_type_description
_atom_type_scat_dispersion_real
_atom_type_scat_dispersion_imag
_atom_type_scat_source
C C 0.0033 0.0016 'International Tables Vol C Tables 4.2.6.8 and 6.1.1.4'
H H 0.0000 0.0000 'International Tables Vol C Tables 4.2.6.8 and 6.1.1.4'
O O 0.0106 0.0060 'International Tables Vol C Tables 4.2.6.8 and 6.1.1.4'

loop_
_geom_angle_atom_site_label_1
_geom_angle_atom_site_label_2
_geom_angle_atom_site_label_3
_geom_angle
C25 O1 C26 112.59(10)
C27 O2 C28 117.71(10)
C2 C1 C20 119.41(12)
C2 C1 H1 120.3
C20 C1 H1 120.3
C1 C2 C3 120.38(12)
C1 C2 H26 119.8
C3 C2 H26 119.8
C2 C3 C4 120.93(13)
C2 C3 H3 119.5
C4 C3 H3 119.5
C19 C4 C3 118.15(11)
C19 C4 C5 121.53(11)
C3 C4 C5 120.32(11)
C6 C5 C21 117.78(11)
C6 C5 C4 120.51(11)
C21 C5 C4 121.68(11)
C7 C6 C5 120.98(11)
C7 C6 H6 119.5
C5 C6 H6 119.5
C6 C7 C8 121.47(12)
C6 C7 H7 119.3
C8 C7 H7 119.3
C22 C8 C7 117.43(11)
C22 C8 C9 122.46(11)
C7 C8 C9 120.11(11)
C10 C9 C23 118.19(11)
C10 C9 C8 121.83(11)
C23 C9 C8 119.95(11)
C9 C10 C11 121.62(12)
C9 C10 H8 119.2
C11 C10 H8 119.2
C25 C11 C10 121.03(11)
C25 C11 C12 119.22(11)
C10 C11 C12 119.68(11)
C24 C12 C11 117.33(11)
C24 C12 C13 123.31(11)
C11 C12 C13 119.25(11)
C29 C13 C12 119.44(11)
C29 C13 C14 119.23(11)
C12 C13 C14 121.30(10)
C30 C14 C15 118.23(12)
C30 C14 C13 122.11(11)
C15 C14 C13 119.67(11)
C16 C15 C14 120.66(12)
C16 C15 H16 119.7
C14 C15 H16 119.7
C15 C16 C17 121.10(12)
C15 C16 H17 119.5
C17 C16 H17 119.5
C31 C17 C16 118.07(12)
C31 C17 C18 121.03(12)
C16 C17 C18 120.89(12)
C17 C18 H18 109.5
C17 C18 H2 109.5
H18 C18 H2 109.5
C17 C18 H19 109.5
H18 C18 H19 109.5
H2 C18 H19 109.5
C20 C19 C4 120.81(12)
C20 C19 H4 119.6
C4 C19 H4 119.6
C19 C20 C1 120.30(12)
C19 C20 H5 119.8
C1 C20 H5 119.8
C22 C21 C5 121.25(12)
C22 C21 H25 119.4
C5 C21 H25 119.4
C21 C22 C8 121.07(11)
C21 C22 H24 119.5
C8 C22 H24 119.5
C24 C23 C9 121.36(11)
C24 C23 H23 119.3
C9 C23 H23 119.3
C23 C24 C12 121.80(11)
C23 C24 H22 119.1
C12 C24 H22 119.1
O1 C25 C27 120.62(11)
O1 C25 C11 118.72(11)
C27 C25 C11 120.66(11)
O1 C26 H9 109.5
O1 C26 H11 109.5
H9 C26 H11 109.5
O1 C26 H10 109.5
H9 C26 H10 109.5
H11 C26 H10 109.5
O2 C27 C25 116.33(11)
O2 C27 C29 123.87(11)
C25 C27 C29 119.79(11)
O2 C28 H14 109.5
O2 C28 H12 109.5
H14 C28 H12 109.5
O2 C28 H13 109.5
H14 C28 H13 109.5
H12 C28 H13 109.5
C13 C29 C27 121.61(11)
C13 C29 H21 119.2
C27 C29 H21 119.2
C31 C30 C14 120.77(12)
C31 C30 H15 119.6
C14 C30 H15 119.6
C30 C31 C17 121.11(12)
C30 C31 H20 119.4
C17 C31 H20 119.4

loop_
_geom_bond_atom_site_label_1
_geom_bond_atom_site_label_2
_geom_bond_distance
O1 C25 1.3831(15)
O1 C26 1.4370(16)
O2 C27 1.3695(14)
O2 C28 1.4303(15)
C1 C2 1.381(2)
C1 C20 1.3909(19)
C1 H1 0.9500
C2 C3 1.3861(18)
C2 H26 0.9500
C3 C4 1.4011(18)
C3 H3 0.9500
C4 C19 1.3915(18)
C4 C5 1.4848(17)
C5 C6 1.3962(18)
C5 C21 1.4017(17)
C6 C7 1.3874(17)
C6 H6 0.9500
C7 C8 1.4035(17)
C7 H7 0.9500
C8 C22 1.4004(18)
C8 C9 1.4865(16)
C9 C10 1.3793(17)
C9 C23 1.4238(17)
C10 C11 1.4233(17)
C10 H8 0.9500
C11 C25 1.4206(17)
C11 C12 1.4292(17)
C12 C24 1.4204(16)
C12 C13 1.4321(17)
C13 C29 1.3805(17)
C13 C14 1.4913(17)
C14 C30 1.3960(18)
C14 C15 1.3979(18)
C15 C16 1.3925(18)
C15 H16 0.9500
C16 C17 1.3944(18)
C16 H17 0.9500
C17 C31 1.3932(19)
C17 C18 1.5096(18)
C18 H18 0.9800
C18 H2 0.9800
C18 H19 0.9800
C19 C20 1.3899(18)
C19 H4 0.9500
C20 H5 0.9500
C21 C22 1.3892(17)
C21 H25 0.9500
C22 H24 0.9500
C23 C24 1.3657(17)
C23 H23 0.9500
C24 H22 0.9500
C25 C27 1.3832(17)
C26 H9 0.9800
C26 H11 0.9800
C26 H10 0.9800
C27 C29 1.4117(18)
C28 H14 0.9800
C28 H12 0.9800
C28 H13 0.9800
C29 H21 0.9500
C30 C31 1.3915(18)
C30 H15 0.9500
C31 H20 0.9500
